data_4133121
loop_
_publ_author_name
'Antoni, Patrick W.'
'Hansmann, Max M.'

_publ_section_title
;
 Pyrylenes: A New Class of Tunable, Redox-Switchable, Photoexcitable
 Pyrylium-Carbene Hybrids with Three Stable Redox-States.
;
_journal_issue 44
_journal_name_full 'Journal of the American Chemical Society'
_journal_page_first 14823
_journal_page_last 14835
_journal_paper_doi 10.1021/jacs.8b08545
_journal_volume 140
_journal_year 2018
_chemical_formula_moiety 'C35 H55 N O'
_chemical_formula_sum 'C35 H55 N O'
_chemical_formula_weight 505.80
_space_group_crystal_system monoclinic
_space_group_IT_number 14
_space_group_name_Hall '-P 2yn'
_space_group_name_H-M_alt 'P 1 21/n 1'
_atom_sites_solution_hydrogens geom
_atom_sites_solution_primary dual
_audit_creation_date 2018-04-16
_audit_creation_method
;
Olex2 1.2
(compiled 2018.04.03 svn.r3497 for OlexSys, GUI svn.r5486)
;
_cell_angle_alpha 90
_cell_angle_beta 104.567(2)
_cell_angle_gamma 90
_cell_formula_units_Z 4
_cell_length_a 10.6399(5)
_cell_length_b 16.1527(7)
_cell_length_c 18.8284(9)
_cell_measurement_reflns_used 9260
_cell_measurement_temperature 100
_cell_measurement_theta_max 33.720
_cell_measurement_theta_min 2.345
_cell_volume 3131.9(3)
_computing_cell_refinement 'SAINT V8.38A (?, 2016)'
_computing_data_reduction 'SAINT V8.38A (?, 2016)'
_computing_molecular_graphics 'Olex2 (Dolomanov et al., 2009)'
_computing_publication_material 'Olex2 (Dolomanov et al., 2009)'
_computing_structure_refinement 'XL (Sheldrick, 2008)'
_computing_structure_solution 'XT (Sheldrick, 2015)'
_diffrn_ambient_temperature 100
_diffrn_measured_fraction_theta_full 0.999
_diffrn_measured_fraction_theta_max 0.978
_diffrn_measurement_device_type 'Bruker APEX-II CCD'
_diffrn_measurement_method '\f and \w scans'
_diffrn_radiation_type MoK\a
_diffrn_radiation_wavelength 0.71073
_diffrn_reflns_av_R_equivalents 0.0367
_diffrn_reflns_av_unetI/netI 0.0169
_diffrn_reflns_Laue_measured_fraction_full 0.999
_diffrn_reflns_Laue_measured_fraction_max 0.978
_diffrn_reflns_limit_h_max 16
_diffrn_reflns_limit_h_min -16
_diffrn_reflns_limit_k_max 25
_diffrn_reflns_limit_k_min -24
_diffrn_reflns_limit_l_max 28
_diffrn_reflns_limit_l_min -28
_diffrn_reflns_number 184294
_diffrn_reflns_point_group_measured_fraction_full 0.999
_diffrn_reflns_point_group_measured_fraction_max 0.978
_diffrn_reflns_theta_full 25.242
_diffrn_reflns_theta_max 33.765
_diffrn_reflns_theta_min 2.012
_diffrn_standards_number 0
_exptl_absorpt_coefficient_mu 0.062
_exptl_absorpt_correction_T_max 0.9145
_exptl_absorpt_correction_T_min 0.8842
_exptl_absorpt_correction_type multi-scan
_exptl_absorpt_process_details
'SADABS-2016/2 (Bruker,2016/2) was used for absorption correction. wR2(int) was 0.0750 before and 0.0488 after correction. The Ratio of minimum to maximum transmission is 0.9669. The \l/2 correction factor is Not present.'
_exptl_crystal_colour colourless
_exptl_crystal_colour_primary colourless
_exptl_crystal_density_diffrn 1.073
_exptl_crystal_description plate
_exptl_crystal_F_000 1120
_exptl_crystal_recrystallization_method 'The material was recrystallised from thf by slow evaporation'
_exptl_crystal_size_max 0.4
_exptl_crystal_size_mid 0.4
_exptl_crystal_size_min 0.1
_refine_diff_density_max 0.443
_refine_diff_density_min -0.236
_refine_diff_density_rms 0.058
_refine_ls_extinction_method none
_refine_ls_goodness_of_fit_ref 1.047
_refine_ls_hydrogen_treatment constr
_refine_ls_matrix_type full
_refine_ls_number_parameters 348
_refine_ls_number_reflns 12264
_refine_ls_number_restraints 0
_refine_ls_restrained_S_all 1.047
_refine_ls_R_factor_all 0.0510
_refine_ls_R_factor_gt 0.0417
_refine_ls_shift/su_max 0.001
_refine_ls_shift/su_mean 0.000
_refine_ls_structure_factor_coef Fsqd
_refine_ls_weighting_details 'w=1/[\s^2^(Fo^2^)+(0.0595P)^2^+0.7043P] where P=(Fo^2^+2Fc^2^)/3'
_refine_ls_weighting_scheme calc
_refine_ls_wR_factor_gt 0.1112
_refine_ls_wR_factor_ref 0.1175
_reflns_Friedel_coverage 0.000
_reflns_number_gt 10358
_reflns_number_total 12264
_reflns_threshold_expression 'I > 2\s(I)'
_cod_data_source_file ja8b08545_si_006.cif
_cod_data_source_block 2ctBu
_cod_database_code 4133121
_shelx_shelxl_version_number 2016/6
_shelx_space_group_comment
;
The symmetry employed for this shelxl refinement is uniquely defined
by the following loop, which should always be used as a source of
symmetry information in preference to the above space-group names.
They are only intended as comments.
;
_shelx_estimated_absorpt_t_max 0.994
_shelx_estimated_absorpt_t_min 0.975
_olex2_refinement_description
;
1. Fixed Uiso
 At 1.2 times of:
  All C(H) groups, All C(H,H) groups
 At 1.5 times of:
  All C(H,H,H) groups
2.a Ternary CH refined with riding coordinates:
 C30(H30), C33(H33)
2.b Secondary CH2 refined with riding coordinates:
 C12(H12A,H12B), C16(H16A,H16B), C18(H18A,H18B)
2.c Aromatic/amide H refined with riding coordinates:
 C2(H2), C4(H4), C26(H26), C27(H27), C28(H28)
2.d Idealised Me refined as rotating group:
 C7(H7A,H7B,H7C), C8(H8A,H8B,H8C), C9(H9A,H9B,H9C), C14(H14A,H14B,H14C),
 C15(H15A,H15B,H15C), C17(H17A,H17B,H17C), C19(H19A,H19B,H19C), C21(H21A,H21B,
 H21C), C22(H22A,H22B,H22C), C23(H23A,H23B,H23C), C31(H31A,H31B,H31C), C32(H32A,
 H32B,H32C), C34(H34A,H34B,H34C), C35(H35A,H35B,H35C)
;
_olex2_diffrn_ambient_temperature_device 'Oxford Cryosystems Cryostream 800'
_olex2_exptl_crystal_mounting_method 'The crystal was mounted on a MITIGEN holder in perfluoroether oil'
_olex2_submission_special_instructions 'No special instructions were received'

loop_
_space_group_symop_operation_xyz
'x, y, z'
'-x+1/2, y+1/2, -z+1/2'
'-x, -y, -z'
'x-1/2, -y-1/2, z-1/2'

loop_
_atom_site_label
_atom_site_type_symbol
_atom_site_fract_x
_atom_site_fract_y
_atom_site_fract_z
_atom_site_U_iso_or_equiv
_atom_site_adp_type
_atom_site_occupancy
_atom_site_site_symmetry_order
_atom_site_calc_flag
_atom_site_refinement_flags_posn
O1 O 0.34115(5) 0.41409(4) 0.71441(3) 0.02098(11) Uani 1 1 d .
N1 N 0.35054(5) 0.23526(4) 0.48312(3) 0.01378(10) Uani 1 1 d .
C1 C 0.45687(6) 0.42655(4) 0.69532(4) 0.01490(11) Uani 1 1 d .
C2 C 0.48391(6) 0.38946(4) 0.63725(4) 0.01540(11) Uani 1 1 d .
H2 H 0.565164 0.400693 0.626938 0.018 Uiso 1 1 calc R
C3 C 0.39453(6) 0.33247(4) 0.58884(3) 0.01370(11) Uani 1 1 d .
C4 C 0.27385(6) 0.32292(4) 0.61208(3) 0.01422(11) Uani 1 1 d .
H4 H 0.207332 0.288762 0.583556 0.017 Uiso 1 1 calc R
C5 C 0.25291(6) 0.36004(4) 0.67162(3) 0.01375(11) Uani 1 1 d .
C6 C 0.13907(6) 0.34754(4) 0.70473(4) 0.01592(12) Uani 1 1 d .
C7 C 0.03437(7) 0.29361(6) 0.65605(4) 0.02461(15) Uani 1 1 d .
H7A H 0.004457 0.319424 0.607630 0.037 Uiso 1 1 calc GR
H7B H -0.038882 0.288006 0.678516 0.037 Uiso 1 1 calc GR
H7C H 0.070270 0.238751 0.650730 0.037 Uiso 1 1 calc GR
C8 C 0.18876(9) 0.30454(8) 0.77918(5) 0.0359(2) Uani 1 1 d .
H8A H 0.225452 0.250486 0.771902 0.054 Uiso 1 1 calc GR
H8B H 0.116601 0.296866 0.802222 0.054 Uiso 1 1 calc GR
H8C H 0.255951 0.338790 0.810982 0.054 Uiso 1 1 calc GR
C9 C 0.08032(9) 0.43149(6) 0.71539(6) 0.0343(2) Uani 1 1 d .
H9A H 0.146026 0.465698 0.748320 0.051 Uiso 1 1 calc GR
H9B H 0.006348 0.423388 0.736871 0.051 Uiso 1 1 calc GR
H9C H 0.050909 0.459250 0.667813 0.051 Uiso 1 1 calc GR
C10 C 0.42789(6) 0.29094(4) 0.53264(3) 0.01301(11) Uani 1 1 d .
C11 C 0.55982(6) 0.29773(4) 0.51372(3) 0.01436(11) Uani 1 1 d .
C12 C 0.55376(6) 0.22797(5) 0.45688(4) 0.01945(13) Uani 1 1 d .
H12A H 0.591712 0.247400 0.416935 0.023 Uiso 1 1 calc R
H12B H 0.604215 0.179495 0.480590 0.023 Uiso 1 1 calc R
C13 C 0.41160(6) 0.20357(4) 0.42556(4) 0.01635(12) Uani 1 1 d .
C14 C 0.39825(7) 0.10954(5) 0.41642(4) 0.02223(14) Uani 1 1 d .
H14A H 0.444479 0.082389 0.462067 0.033 Uiso 1 1 calc GR
H14B H 0.435531 0.091751 0.376322 0.033 Uiso 1 1 calc GR
H14C H 0.306189 0.094288 0.405004 0.033 Uiso 1 1 calc GR
C15 C 0.35325(8) 0.24203(6) 0.35002(4) 0.02365(15) Uani 1 1 d .
H15A H 0.260596 0.228531 0.334207 0.035 Uiso 1 1 calc GR
H15B H 0.397767 0.219866 0.314453 0.035 Uiso 1 1 calc GR
H15C H 0.364089 0.302280 0.353097 0.035 Uiso 1 1 calc GR
C16 C 0.67974(6) 0.28038(5) 0.57853(4) 0.01807(12) Uani 1 1 d .
H16A H 0.754176 0.266082 0.558177 0.022 Uiso 1 1 calc R
H16B H 0.702330 0.331934 0.607347 0.022 Uiso 1 1 calc R
C17 C 0.66193(8) 0.21129(6) 0.63033(5) 0.02907(17) Uani 1 1 d .
H17A H 0.634166 0.160624 0.602113 0.044 Uiso 1 1 calc GR
H17B H 0.595783 0.227656 0.655621 0.044 Uiso 1 1 calc GR
H17C H 0.744381 0.201198 0.666553 0.044 Uiso 1 1 calc GR
C18 C 0.57203(7) 0.38376(5) 0.47961(4) 0.01809(12) Uani 1 1 d .
H18A H 0.498176 0.390829 0.436004 0.022 Uiso 1 1 calc R
H18B H 0.563995 0.426814 0.515629 0.022 Uiso 1 1 calc R
C19 C 0.69800(8) 0.39893(6) 0.45650(5) 0.02572(15) Uani 1 1 d .
H19A H 0.706506 0.357585 0.419903 0.039 Uiso 1 1 calc GR
H19B H 0.772058 0.394469 0.499488 0.039 Uiso 1 1 calc GR
H19C H 0.696156 0.454465 0.435299 0.039 Uiso 1 1 calc GR
C20 C 0.54022(7) 0.48678(4) 0.74858(4) 0.01677(12) Uani 1 1 d .
C21 C 0.47655(8) 0.57294(5) 0.73811(4) 0.02300(14) Uani 1 1 d .
H21A H 0.478771 0.594881 0.689921 0.034 Uiso 1 1 calc GR
H21B H 0.524113 0.610291 0.776581 0.034 Uiso 1 1 calc GR
H21C H 0.386197 0.568511 0.741175 0.034 Uiso 1 1 calc GR
C22 C 0.67693(7) 0.49260(6) 0.73662(5) 0.02529(15) Uani 1 1 d .
H22A H 0.717429 0.437697 0.742742 0.038 Uiso 1 1 calc GR
H22B H 0.729249 0.530893 0.772533 0.038 Uiso 1 1 calc GR
H22C H 0.671693 0.512932 0.686920 0.038 Uiso 1 1 calc GR
C23 C 0.54846(8) 0.45755(5) 0.82738(4) 0.02185(14) Uani 1 1 d .
H23A H 0.583053 0.401052 0.833802 0.033 Uiso 1 1 calc GR
H23B H 0.461609 0.458419 0.836299 0.033 Uiso 1 1 calc GR
H23C H 0.605975 0.494543 0.862244 0.033 Uiso 1 1 calc GR
C24 C 0.21769(6) 0.21587(4) 0.47975(3) 0.01302(11) Uani 1 1 d .
C25 C 0.11631(6) 0.26795(4) 0.44175(4) 0.01480(11) Uani 1 1 d .
C26 C -0.01155(6) 0.24592(5) 0.43962(4) 0.01825(12) Uani 1 1 d .
H26 H -0.080650 0.279899 0.413434 0.022 Uiso 1 1 calc R
C27 C -0.03986(7) 0.17566(5) 0.47482(4) 0.01966(13) Uani 1 1 d .
H27 H -0.127522 0.161421 0.472241 0.024 Uiso 1 1 calc R
C28 C 0.06050(7) 0.12619(4) 0.51386(4) 0.01828(12) Uani 1 1 d .
H28 H 0.040813 0.078525 0.538588 0.022 Uiso 1 1 calc R
C29 C 0.19005(6) 0.14526(4) 0.51745(4) 0.01482(11) Uani 1 1 d .
C30 C 0.29629(7) 0.09338(4) 0.56642(4) 0.01850(12) Uani 1 1 d .
H30 H 0.380421 0.108464 0.555218 0.022 Uiso 1 1 calc R
C31 C 0.27441(8) 0.00065(5) 0.55221(5) 0.02675(16) Uani 1 1 d .
H31A H 0.193084 -0.015936 0.563633 0.040 Uiso 1 1 calc GR
H31B H 0.346790 -0.030335 0.583363 0.040 Uiso 1 1 calc GR
H31C H 0.269328 -0.011219 0.500517 0.040 Uiso 1 1 calc GR
C32 C 0.30855(9) 0.11211(5) 0.64777(4) 0.02657(16) Uani 1 1 d .
H32A H 0.324952 0.171354 0.656853 0.040 Uiso 1 1 calc GR
H32B H 0.380780 0.080184 0.678000 0.040 Uiso 1 1 calc GR
H32C H 0.227755 0.096754 0.660430 0.040 Uiso 1 1 calc GR
C33 C 0.13904(7) 0.35008(4) 0.40788(4) 0.01882(12) Uani 1 1 d .
H33 H 0.233984 0.355101 0.411083 0.023 Uiso 1 1 calc R
C34 C 0.06525(8) 0.35608(5) 0.32672(4) 0.02575(15) Uani 1 1 d .
H34A H 0.084876 0.307433 0.300318 0.039 Uiso 1 1 calc GR
H34B H 0.092076 0.406296 0.305273 0.039 Uiso 1 1 calc GR
H34C H -0.028302 0.358345 0.322767 0.039 Uiso 1 1 calc GR
C35 C 0.09976(9) 0.42234(5) 0.45076(5) 0.02632(16) Uani 1 1 d .
H35A H 0.006287 0.419648 0.446970 0.039 Uiso 1 1 calc GR
H35B H 0.120360 0.474885 0.430227 0.039 Uiso 1 1 calc GR
H35C H 0.147567 0.418607 0.502445 0.039 Uiso 1 1 calc GR

loop_
_atom_site_aniso_label
_atom_site_aniso_U_11
_atom_site_aniso_U_22
_atom_site_aniso_U_33
_atom_site_aniso_U_23
_atom_site_aniso_U_13
_atom_site_aniso_U_12
O1 0.0162(2) 0.0302(3) 0.0190(2) -0.0118(2) 0.00893(18) -0.00896(19)
N1 0.0103(2) 0.0185(2) 0.0132(2) -0.00420(18) 0.00408(17) -0.00202(18)
C1 0.0127(2) 0.0182(3) 0.0142(3) -0.0020(2) 0.0042(2) -0.0026(2)
C2 0.0129(2) 0.0193(3) 0.0147(3) -0.0031(2) 0.0048(2) -0.0029(2)
C3 0.0114(2) 0.0173(3) 0.0129(2) -0.0024(2) 0.00402(19) -0.0017(2)
C4 0.0122(2) 0.0176(3) 0.0133(3) -0.0022(2) 0.0041(2) -0.0015(2)
C5 0.0118(2) 0.0167(3) 0.0128(3) -0.0012(2) 0.0033(2) -0.0012(2)
C6 0.0122(2) 0.0227(3) 0.0138(3) -0.0017(2) 0.0050(2) -0.0010(2)
C7 0.0167(3) 0.0352(4) 0.0241(3) -0.0091(3) 0.0092(3) -0.0090(3)
C8 0.0222(4) 0.0666(7) 0.0195(3) 0.0149(4) 0.0063(3) -0.0048(4)
C9 0.0265(4) 0.0302(4) 0.0525(6) -0.0133(4) 0.0215(4) 0.0008(3)
C10 0.0101(2) 0.0166(3) 0.0125(2) -0.0016(2) 0.00316(19) -0.00123(19)
C11 0.0106(2) 0.0194(3) 0.0137(3) -0.0028(2) 0.0041(2) -0.0016(2)
C12 0.0124(3) 0.0260(3) 0.0213(3) -0.0093(3) 0.0068(2) -0.0024(2)
C13 0.0129(3) 0.0225(3) 0.0145(3) -0.0055(2) 0.0052(2) -0.0012(2)
C14 0.0187(3) 0.0239(3) 0.0250(3) -0.0106(3) 0.0074(3) -0.0023(2)
C15 0.0214(3) 0.0361(4) 0.0145(3) -0.0023(3) 0.0065(2) 0.0009(3)
C16 0.0119(3) 0.0236(3) 0.0180(3) -0.0016(2) 0.0023(2) -0.0002(2)
C17 0.0201(3) 0.0345(4) 0.0301(4) 0.0109(3) 0.0017(3) 0.0027(3)
C18 0.0161(3) 0.0220(3) 0.0172(3) 0.0006(2) 0.0063(2) -0.0023(2)
C19 0.0193(3) 0.0336(4) 0.0263(4) 0.0027(3) 0.0096(3) -0.0066(3)
C20 0.0161(3) 0.0199(3) 0.0144(3) -0.0039(2) 0.0042(2) -0.0042(2)
C21 0.0287(4) 0.0191(3) 0.0216(3) -0.0027(2) 0.0070(3) -0.0026(3)
C22 0.0182(3) 0.0339(4) 0.0248(3) -0.0105(3) 0.0073(3) -0.0095(3)
C23 0.0221(3) 0.0277(3) 0.0143(3) -0.0017(2) 0.0020(2) -0.0030(3)
C24 0.0102(2) 0.0161(3) 0.0128(2) -0.0029(2) 0.00277(19) -0.00122(19)
C25 0.0125(2) 0.0170(3) 0.0143(3) -0.0023(2) 0.0021(2) 0.0001(2)
C26 0.0115(3) 0.0208(3) 0.0213(3) -0.0035(2) 0.0020(2) 0.0009(2)
C27 0.0120(3) 0.0217(3) 0.0257(3) -0.0054(3) 0.0056(2) -0.0030(2)
C28 0.0153(3) 0.0182(3) 0.0226(3) -0.0023(2) 0.0069(2) -0.0035(2)
C29 0.0132(2) 0.0159(3) 0.0155(3) -0.0021(2) 0.0040(2) -0.0010(2)
C30 0.0173(3) 0.0181(3) 0.0198(3) 0.0022(2) 0.0040(2) 0.0006(2)
C31 0.0266(4) 0.0181(3) 0.0343(4) 0.0008(3) 0.0052(3) 0.0028(3)
C32 0.0341(4) 0.0256(4) 0.0188(3) 0.0040(3) 0.0044(3) 0.0017(3)
C33 0.0173(3) 0.0192(3) 0.0188(3) 0.0022(2) 0.0022(2) 0.0006(2)
C34 0.0268(4) 0.0294(4) 0.0191(3) 0.0046(3) 0.0021(3) 0.0048(3)
C35 0.0320(4) 0.0185(3) 0.0257(4) -0.0008(3) 0.0020(3) 0.0028(3)

loop_
_atom_type_symbol
_atom_type_description
_atom_type_scat_dispersion_real
_atom_type_scat_dispersion_imag
_atom_type_scat_source
C C 0.0033 0.0016 'International Tables Vol C Tables 4.2.6.8 and 6.1.1.4'
H H 0.0000 0.0000 'International Tables Vol C Tables 4.2.6.8 and 6.1.1.4'
N N 0.0061 0.0033 'International Tables Vol C Tables 4.2.6.8 and 6.1.1.4'
O O 0.0106 0.0060 'International Tables Vol C Tables 4.2.6.8 and 6.1.1.4'

loop_
_geom_angle_atom_site_label_1
_geom_angle_atom_site_label_2
_geom_angle_atom_site_label_3
_geom_angle
C1 O1 C5 117.34(5)
C10 N1 C13 114.46(5)
C10 N1 C24 125.19(5)
C24 N1 C13 119.94(5)
O1 C1 C20 109.47(5)
C2 C1 O1 122.38(6)
C2 C1 C20 128.14(6)
C1 C2 H2 118.3
C1 C2 C3 123.33(6)
C3 C2 H2 118.3
C2 C3 C4 111.16(5)
C10 C3 C2 122.23(6)
C10 C3 C4 126.49(6)
C3 C4 H4 118.5
C5 C4 C3 123.09(6)
C5 C4 H4 118.5
O1 C5 C6 109.98(5)
C4 C5 O1 122.63(6)
C4 C5 C6 127.31(6)
C5 C6 C7 111.65(5)
C5 C6 C8 108.07(6)
C5 C6 C9 109.45(6)
C7 C6 C8 108.80(7)
C7 C6 C9 108.96(6)
C9 C6 C8 109.89(8)
C6 C7 H7A 109.5
C6 C7 H7B 109.5
C6 C7 H7C 109.5
H7A C7 H7B 109.5
H7A C7 H7C 109.5
H7B C7 H7C 109.5
C6 C8 H8A 109.5
C6 C8 H8B 109.5
C6 C8 H8C 109.5
H8A C8 H8B 109.5
H8A C8 H8C 109.5
H8B C8 H8C 109.5
C6 C9 H9A 109.5
C6 C9 H9B 109.5
C6 C9 H9C 109.5
H9A C9 H9B 109.5
H9A C9 H9C 109.5
H9B C9 H9C 109.5
N1 C10 C11 107.99(5)
C3 C10 N1 127.10(6)
C3 C10 C11 124.91(6)
C10 C11 C12 103.14(5)
C10 C11 C16 115.01(5)
C10 C11 C18 109.68(5)
C12 C11 C16 107.20(6)
C12 C11 C18 111.12(6)
C18 C11 C16 110.45(5)
C11 C12 H12A 110.0
C11 C12 H12B 110.0
H12A C12 H12B 108.3
C13 C12 C11 108.66(5)
C13 C12 H12A 110.0
C13 C12 H12B 110.0
N1 C13 C12 101.60(5)
N1 C13 C14 112.22(6)
N1 C13 C15 112.79(6)
C12 C13 C14 110.71(6)
C12 C13 C15 112.55(6)
C14 C13 C15 107.05(6)
C13 C14 H14A 109.5
C13 C14 H14B 109.5
C13 C14 H14C 109.5
H14A C14 H14B 109.5
H14A C14 H14C 109.5
H14B C14 H14C 109.5
C13 C15 H15A 109.5
C13 C15 H15B 109.5
C13 C15 H15C 109.5
H15A C15 H15B 109.5
H15A C15 H15C 109.5
H15B C15 H15C 109.5
C11 C16 H16A 108.5
C11 C16 H16B 108.5
H16A C16 H16B 107.5
C17 C16 C11 115.14(6)
C17 C16 H16A 108.5
C17 C16 H16B 108.5
C16 C17 H17A 109.5
C16 C17 H17B 109.5
C16 C17 H17C 109.5
H17A C17 H17B 109.5
H17A C17 H17C 109.5
H17B C17 H17C 109.5
C11 C18 H18A 108.4
C11 C18 H18B 108.4
H18A C18 H18B 107.4
C19 C18 C11 115.62(6)
C19 C18 H18A 108.4
C19 C18 H18B 108.4
C18 C19 H19A 109.5
C18 C19 H19B 109.5
C18 C19 H19C 109.5
H19A C19 H19B 109.5
H19A C19 H19C 109.5
H19B C19 H19C 109.5
C1 C20 C21 109.32(6)
C1 C20 C22 111.24(6)
C1 C20 C23 108.87(6)
C22 C20 C21 109.27(6)
C22 C20 C23 109.58(6)
C23 C20 C21 108.52(6)
C20 C21 H21A 109.5
C20 C21 H21B 109.5
C20 C21 H21C 109.5
H21A C21 H21B 109.5
H21A C21 H21C 109.5
H21B C21 H21C 109.5
C20 C22 H22A 109.5
C20 C22 H22B 109.5
C20 C22 H22C 109.5
H22A C22 H22B 109.5
H22A C22 H22C 109.5
H22B C22 H22C 109.5
C20 C23 H23A 109.5
C20 C23 H23B 109.5
C20 C23 H23C 109.5
H23A C23 H23B 109.5
H23A C23 H23C 109.5
H23B C23 H23C 109.5
C25 C24 N1 120.75(6)
C25 C24 C29 120.42(6)
C29 C24 N1 118.79(6)
C24 C25 C33 123.46(6)
C26 C25 C24 118.50(6)
C26 C25 C33 117.88(6)
C25 C26 H26 119.3
C27 C26 C25 121.49(6)
C27 C26 H26 119.3
C26 C27 H27 120.2
C26 C27 C28 119.64(6)
C28 C27 H27 120.2
C27 C28 H28 119.4
C27 C28 C29 121.15(7)
C29 C28 H28 119.4
C24 C29 C30 122.23(6)
C28 C29 C24 118.75(6)
C28 C29 C30 118.85(6)
C29 C30 H30 107.9
C29 C30 C31 112.15(6)
C29 C30 C32 111.15(6)
C31 C30 H30 107.9
C31 C30 C32 109.80(6)
C32 C30 H30 107.9
C30 C31 H31A 109.5
C30 C31 H31B 109.5
C30 C31 H31C 109.5
H31A C31 H31B 109.5
H31A C31 H31C 109.5
H31B C31 H31C 109.5
C30 C32 H32A 109.5
C30 C32 H32B 109.5
C30 C32 H32C 109.5
H32A C32 H32B 109.5
H32A C32 H32C 109.5
H32B C32 H32C 109.5
C25 C33 H33 108.1
C25 C33 C34 112.20(6)
C25 C33 C35 110.50(6)
C34 C33 H33 108.1
C34 C33 C35 109.67(6)
C35 C33 H33 108.1
C33 C34 H34A 109.5
C33 C34 H34B 109.5
C33 C34 H34C 109.5
H34A C34 H34B 109.5
H34A C34 H34C 109.5
H34B C34 H34C 109.5
C33 C35 H35A 109.5
C33 C35 H35B 109.5
C33 C35 H35C 109.5
H35A C35 H35B 109.5
H35A C35 H35C 109.5
H35B C35 H35C 109.5

loop_
_geom_bond_atom_site_label_1
_geom_bond_atom_site_label_2
_geom_bond_distance
O1 C1 1.3814(8)
O1 C5 1.3829(8)
N1 C10 1.4035(8)
N1 C13 1.4875(8)
N1 C24 1.4335(8)
C1 C2 1.3400(9)
C1 C20 1.5137(9)
C2 H2 0.9500
C2 C3 1.4651(9)
C3 C4 1.4651(9)
C3 C10 1.3729(9)
C4 H4 0.9500
C4 C5 1.3384(9)
C5 C6 1.5088(9)
C6 C7 1.5252(10)
C6 C8 1.5343(11)
C6 C9 1.5274(11)
C7 H7A 0.9800
C7 H7B 0.9800
C7 H7C 0.9800
C8 H8A 0.9800
C8 H8B 0.9800
C8 H8C 0.9800
C9 H9A 0.9800
C9 H9B 0.9800
C9 H9C 0.9800
C10 C11 1.5366(9)
C11 C12 1.5441(9)
C11 C16 1.5532(9)
C11 C18 1.5500(10)
C12 H12A 0.9900
C12 H12B 0.9900
C12 C13 1.5304(9)
C13 C14 1.5312(10)
C13 C15 1.5331(10)
C14 H14A 0.9800
C14 H14B 0.9800
C14 H14C 0.9800
C15 H15A 0.9800
C15 H15B 0.9800
C15 H15C 0.9800
C16 H16A 0.9900
C16 H16B 0.9900
C16 C17 1.5250(11)
C17 H17A 0.9800
C17 H17B 0.9800
C17 H17C 0.9800
C18 H18A 0.9900
C18 H18B 0.9900
C18 C19 1.5294(10)
C19 H19A 0.9800
C19 H19B 0.9800
C19 H19C 0.9800
C20 C21 1.5386(11)
C20 C22 1.5298(10)
C20 C23 1.5384(10)
C21 H21A 0.9800
C21 H21B 0.9800
C21 H21C 0.9800
C22 H22A 0.9800
C22 H22B 0.9800
C22 H22C 0.9800
C23 H23A 0.9800
C23 H23B 0.9800
C23 H23C 0.9800
C24 C25 1.4124(9)
C24 C29 1.4130(9)
C25 C26 1.3969(9)
C25 C33 1.5176(10)
C26 H26 0.9500
C26 C27 1.3851(11)
C27 H27 0.9500
C27 C28 1.3871(10)
C28 H28 0.9500
C28 C29 1.3973(9)
C29 C30 1.5184(10)
C30 H30 1.0000
C30 C31 1.5292(11)
C30 C32 1.5344(11)
C31 H31A 0.9800
C31 H31B 0.9800
C31 H31C 0.9800
C32 H32A 0.9800
C32 H32B 0.9800
C32 H32C 0.9800
C33 H33 1.0000
C33 C34 1.5353(11)
C33 C35 1.5359(11)
C34 H34A 0.9800
C34 H34B 0.9800
C34 H34C 0.9800
C35 H35A 0.9800
C35 H35B 0.9800
C35 H35C 0.9800
